data_7213319
loop_
_publ_author_name
'Mahato, Shashi B.'
'Garai, Subhadra'
'Weber, Manuela'
'Luger, Peter'

_publ_contact_author
;
     Prof. Peter Luger
     Institut f\"ur Chemie/Kristallographie
     Freie Universit\"at Berlin
     Fachbereich Biologie, Chemie, Pharmazie
     Takustr. 6
     14195 Berlin
     Germany
;
_publ_section_title
;
 Synthesis of novel 1-methylindole trimer and tetramer under
 Friedel--Crafts reaction conditions and determination of their structures
 by X-ray crystallography
;
_journal_issue 16
_journal_name_full 'Journal of the Chemical Society, Perkin Transactions 1'
_journal_page_first 2767
_journal_paper_doi 10.1039/b002074p
_journal_year 2000
_chemical_formula_moiety 'C28 H25 N3'
_chemical_formula_sum 'C28 H25 N3'
_chemical_formula_weight 403.51
_chemical_name_systematic
; 
 ? 
;
_space_group_IT_number 29
_symmetry_cell_setting orthorhombic
_symmetry_space_group_name_Hall 'P -2b 2a'
_symmetry_space_group_name_H-M 'P 21 a b'
_atom_sites_solution_hydrogens geom
_atom_sites_solution_primary direct
_atom_sites_solution_secondary difmap
_audit_creation_method SHELXL-97
_cell_angle_alpha 90.00(3)
_cell_angle_beta 90.00(3)
_cell_angle_gamma 90.00(2)
_cell_formula_units_Z 4
_cell_length_a 9.527(2)
_cell_length_b 12.367(5)
_cell_length_c 18.594(7)
_cell_measurement_reflns_used 96
_cell_measurement_temperature 293(2)
_cell_measurement_theta_max 60
_cell_measurement_theta_min 20
_cell_volume 2190.8(13)
_computing_cell_refinement 'STOE software'
_computing_data_collection 'STOE software'
_computing_data_reduction 'Stoe-routine REDUC'
_computing_molecular_graphics
;
SCHAKAL88 (Keller, 1988); ORTEPII (Johnson, 1976)
;
_computing_publication_material
;
SHELXL-93_ACTA (Sheldrick, 1993)
;
_computing_structure_refinement 'SHELXL-97 (Sheldrick, 1997)'
_computing_structure_solution 'SIR92 (Altomare, 1992)'
_diffrn_ambient_temperature 293(2)
_diffrn_measured_fraction_theta_full 0.986
_diffrn_measured_fraction_theta_max 0.986
_diffrn_measurement_device_type
; 
Stoe four circle diffractometer, microVAX controlled
;
_diffrn_measurement_method \w/2\q
_diffrn_radiation_monochromator no
_diffrn_radiation_source 'fine-focus sealed tube'
_diffrn_radiation_type CuK\a
_diffrn_radiation_wavelength 1.54180
_diffrn_reflns_av_R_equivalents 0.0000
_diffrn_reflns_av_sigmaI/netI 0.0305
_diffrn_reflns_limit_h_max 11
_diffrn_reflns_limit_h_min 0
_diffrn_reflns_limit_k_max 14
_diffrn_reflns_limit_k_min 0
_diffrn_reflns_limit_l_max 22
_diffrn_reflns_limit_l_min 0
_diffrn_reflns_number 2058
_diffrn_reflns_theta_full 67.06
_diffrn_reflns_theta_max 67.06
_diffrn_reflns_theta_min 4.29
_diffrn_standards_decay_% 3
_diffrn_standards_interval_time 90
_diffrn_standards_number 3
_exptl_absorpt_coefficient_mu 0.557
_exptl_absorpt_correction_type no
_exptl_crystal_colour orange
_exptl_crystal_density_diffrn 1.223
_exptl_crystal_density_meas ?
_exptl_crystal_density_method 'not measured'
_exptl_crystal_description needle
_exptl_crystal_F_000 856
_exptl_crystal_size_max 0.75
_exptl_crystal_size_mid 0.13
_exptl_crystal_size_min 0.10
_refine_diff_density_max 0.140
_refine_diff_density_min -0.128
_refine_diff_density_rms 0.032
_refine_ls_abs_structure_details 'Flack H D (1983), Acta Cryst. A39, 876-881'
_refine_ls_abs_structure_Flack 0.6(11)
_refine_ls_extinction_coef 0.0019(3)
_refine_ls_extinction_expression Fc^*^=kFc[1+0.001xFc^2^\l^3^/sin(2\q)]^-1/4^
_refine_ls_extinction_method SHELXL
_refine_ls_goodness_of_fit_ref 1.074
_refine_ls_hydrogen_treatment mixed
_refine_ls_matrix_type full
_refine_ls_number_parameters 370
_refine_ls_number_reflns 2058
_refine_ls_number_restraints 1
_refine_ls_restrained_S_all 1.074
_refine_ls_R_factor_all 0.0781
_refine_ls_R_factor_gt 0.0459
_refine_ls_shift/su_max 0.003
_refine_ls_shift/su_mean 0.000
_refine_ls_structure_factor_coef Fsqd
_refine_ls_weighting_details 'calc w=1/[\s^2^(Fo^2^)+(0.0611P)^2^+0.3713P] where P=(Fo^2^+2Fc^2^)/3'
_refine_ls_weighting_scheme calc
_refine_ls_wR_factor_gt 0.1079
_refine_ls_wR_factor_ref 0.1226
_reflns_number_gt 1613
_reflns_number_total 2058
_reflns_threshold_expression >2sigma(I)
_cod_data_source_file b002074psup1.cif
_cod_data_source_block in2
_cod_depositor_comments
;
The following automatic conversions were performed:

'_exptl_crystal_density_meas' value 'not measured' was changed to '?'
- the value is perceived as not measured.

Automatic conversion script
Id: cif_fix_values 3008 2015-01-20 13:52:24Z robertas 
;
_cod_original_sg_symbol_H-M 'P 21ab'
_cod_database_code 7213319

loop_
_symmetry_equiv_pos_as_xyz
'x, y, z'
'x+1/2, -y, -z'
'x+1/2, -y+1/2, z'
'x, y+1/2, -z'

loop_
_atom_site_label
_atom_site_type_symbol
_atom_site_fract_x
_atom_site_fract_y
_atom_site_fract_z
_atom_site_U_iso_or_equiv
_atom_site_adp_type
_atom_site_occupancy
_atom_site_symmetry_multiplicity
_atom_site_calc_flag
_atom_site_refinement_flags
C1 C 0.4035(5) 0.2624(3) 0.2515(2) 0.0515(9) Uani 1 1 d .
H1 H 0.299(5) 0.271(3) 0.2507(16) 0.039(9) Uiso 1 1 d .
C2 C 0.4450(4) 0.2270(3) 0.32631(19) 0.0519(9) Uani 1 1 d .
C3 C 0.5273(5) 0.2825(3) 0.3730(2) 0.0591(10) Uani 1 1 d .
H3 H 0.571(5) 0.349(3) 0.364(2) 0.061(12) Uiso 1 1 d .
N4 N 0.5386(4) 0.2296(2) 0.43810(15) 0.0565(8) Uani 1 1 d .
C41 C 0.6130(7) 0.2702(4) 0.5002(3) 0.0689(13) Uani 1 1 d .
H41A H 0.568(7) 0.268(4) 0.540(3) 0.087(19) Uiso 1 1 d .
H41B H 0.612(7) 0.344(5) 0.499(3) 0.104(18) Uiso 1 1 d .
H41C H 0.685(8) 0.224(5) 0.512(3) 0.13(3) Uiso 1 1 d .
C5 C 0.4599(4) 0.1366(3) 0.4343(2) 0.0530(9) Uani 1 1 d .
C6 C 0.4355(5) 0.0577(3) 0.4859(2) 0.0623(11) Uani 1 1 d .
H6 H 0.486(5) 0.067(3) 0.528(2) 0.052(11) Uiso 1 1 d .
C7 C 0.3473(6) -0.0254(4) 0.4686(3) 0.0712(13) Uani 1 1 d .
H7 H 0.325(5) -0.082(4) 0.503(2) 0.077(14) Uiso 1 1 d .
C8 C 0.2865(6) -0.0326(3) 0.3997(3) 0.0657(11) Uani 1 1 d .
H8 H 0.217(5) -0.090(3) 0.389(2) 0.068(12) Uiso 1 1 d .
C9 C 0.3124(5) 0.0438(3) 0.3473(2) 0.0579(11) Uani 1 1 d .
H9 H 0.262(6) 0.043(4) 0.299(3) 0.086(16) Uiso 1 1 d .
C10 C 0.4013(4) 0.1316(3) 0.3643(2) 0.0493(9) Uani 1 1 d .
C11 C 0.4571(4) 0.3762(3) 0.23622(19) 0.0528(9) Uani 1 1 d .
C12 C 0.5651(5) 0.4050(3) 0.1925(2) 0.0567(10) Uani 1 1 d .
H12 H 0.620(6) 0.365(4) 0.160(3) 0.088(16) Uiso 1 1 d .
N13 N 0.5858(4) 0.5162(3) 0.1946(2) 0.0673(9) Uani 1 1 d .
C131 C 0.6993(8) 0.5734(6) 0.1590(4) 0.0876(17) Uani 1 1 d .
H13A H 0.645(9) 0.644(6) 0.130(4) 0.17(3) Uiso 1 1 d .
H13B H 0.745(7) 0.532(5) 0.122(4) 0.12(3) Uiso 1 1 d .
H13C H 0.766(10) 0.601(6) 0.187(4) 0.15(3) Uiso 1 1 d .
C14 C 0.4891(5) 0.5592(3) 0.2420(2) 0.0674(12) Uani 1 1 d .
C15 C 0.4686(9) 0.6669(4) 0.2622(3) 0.0938(19) Uani 1 1 d .
H15 H 0.550(7) 0.720(4) 0.249(2) 0.101(18) Uiso 1 1 d .
C16 C 0.3613(10) 0.6861(6) 0.3090(4) 0.113(2) Uani 1 1 d .
H16 H 0.356(6) 0.763(5) 0.325(2) 0.096(16) Uiso 1 1 d .
C17 C 0.2788(10) 0.6035(6) 0.3359(3) 0.107(2) Uani 1 1 d .
H17 H 0.205(7) 0.616(4) 0.363(3) 0.09(2) Uiso 1 1 d .
C18 C 0.3004(7) 0.4964(5) 0.3175(3) 0.0771(14) Uani 1 1 d .
H18 H 0.237(5) 0.438(4) 0.344(2) 0.068(13) Uiso 1 1 d .
C19 C 0.4067(5) 0.4742(3) 0.2689(2) 0.0583(11) Uani 1 1 d .
C20 C 0.4486(4) 0.1843(3) 0.1929(2) 0.0537(9) Uani 1 1 d .
C21 C 0.5255(5) 0.0928(4) 0.2015(3) 0.0662(11) Uani 1 1 d .
H21 H 0.565(5) 0.067(3) 0.248(2) 0.069(13) Uiso 1 1 d .
N22 N 0.5468(4) 0.0423(3) 0.1359(2) 0.0739(11) Uani 1 1 d .
C221 C 0.6239(8) -0.0571(5) 0.1258(4) 0.116(2) Uani 1 1 d .
H22A H 0.5611 -0.1127 0.1095 0.174 Uiso 1 1 calc R
H22B H 0.6656 -0.0786 0.1706 0.174 Uiso 1 1 calc R
H22C H 0.6963 -0.0462 0.0906 0.174 Uiso 1 1 calc R
C23 C 0.4831(5) 0.1033(4) 0.0838(2) 0.0684(12) Uani 1 1 d .
C24 C 0.4766(7) 0.0876(6) 0.0099(3) 0.096(2) Uani 1 1 d .
H24 H 0.509(10) 0.030(6) -0.017(4) 0.16(3) Uiso 1 1 d .
C25 C 0.4057(8) 0.1645(8) -0.0303(3) 0.108(2) Uani 1 1 d .
H25 H 0.401(8) 0.146(5) -0.082(4) 0.14(2) Uiso 1 1 d .
C26 C 0.3403(7) 0.2514(8) 0.0020(3) 0.1043(19) Uani 1 1 d .
H26 H 0.281(9) 0.307(5) -0.033(4) 0.14(3) Uiso 1 1 d .
C27 C 0.3449(6) 0.2666(5) 0.0756(3) 0.0828(15) Uani 1 1 d .
H27 H 0.303(6) 0.327(4) 0.099(3) 0.086(17) Uiso 1 1 d .
C28 C 0.4196(5) 0.1921(3) 0.1179(2) 0.0611(11) Uani 1 1 d .

loop_
_atom_site_aniso_label
_atom_site_aniso_U_11
_atom_site_aniso_U_22
_atom_site_aniso_U_33
_atom_site_aniso_U_23
_atom_site_aniso_U_13
_atom_site_aniso_U_12
C1 0.050(2) 0.053(2) 0.0512(19) -0.0003(18) 0.0011(19) 0.0020(19)
C2 0.052(2) 0.052(2) 0.0519(19) 0.0008(16) 0.0012(19) -0.002(2)
C3 0.060(2) 0.055(2) 0.063(2) 0.0077(19) -0.004(2) -0.010(2)
N4 0.064(2) 0.0537(18) 0.0518(16) 0.0027(14) -0.0120(18) -0.0054(17)
C41 0.082(3) 0.060(3) 0.065(3) -0.001(2) -0.019(3) -0.001(3)
C5 0.050(2) 0.0460(19) 0.063(2) -0.0002(16) -0.003(2) 0.0045(19)
C6 0.066(3) 0.057(2) 0.063(3) 0.0103(19) -0.006(2) 0.004(2)
C7 0.082(3) 0.054(2) 0.078(3) 0.014(2) 0.003(3) -0.003(3)
C8 0.067(3) 0.046(2) 0.084(3) 0.001(2) 0.004(3) -0.011(2)
C9 0.062(3) 0.051(2) 0.060(2) -0.0037(19) -0.003(2) -0.002(2)
C10 0.049(2) 0.0459(18) 0.053(2) -0.0027(16) 0.0051(18) 0.0033(18)
C11 0.054(2) 0.0515(19) 0.053(2) 0.0013(16) -0.006(2) 0.003(2)
C12 0.057(3) 0.058(2) 0.056(2) 0.0026(19) 0.001(2) 0.006(2)
N13 0.072(2) 0.0562(19) 0.074(2) 0.0164(17) -0.004(2) -0.004(2)
C131 0.087(4) 0.086(4) 0.090(4) 0.021(4) 0.000(4) -0.022(4)
C14 0.081(3) 0.060(2) 0.061(2) 0.004(2) -0.012(2) 0.007(2)
C15 0.131(6) 0.055(3) 0.096(4) 0.002(3) -0.021(4) 0.004(4)
C16 0.161(7) 0.075(4) 0.101(5) -0.021(3) -0.008(5) 0.033(5)
C17 0.133(6) 0.110(5) 0.080(4) -0.023(3) 0.004(4) 0.047(5)
C18 0.089(3) 0.085(3) 0.058(3) -0.004(2) -0.001(3) 0.025(3)
C19 0.070(3) 0.053(2) 0.052(2) 0.0020(17) -0.006(2) 0.007(2)
C20 0.053(2) 0.055(2) 0.053(2) -0.0009(16) -0.005(2) -0.004(2)
C21 0.066(3) 0.068(3) 0.065(3) -0.006(2) -0.002(2) 0.007(2)
N22 0.074(3) 0.072(2) 0.076(2) -0.0158(19) 0.009(2) 0.007(2)
C221 0.122(5) 0.094(4) 0.132(6) -0.033(4) 0.015(5) 0.032(4)
C23 0.064(3) 0.080(3) 0.061(2) -0.012(2) 0.006(2) -0.008(2)
C24 0.084(4) 0.133(5) 0.072(4) -0.034(4) 0.014(3) -0.030(4)
C25 0.092(4) 0.173(7) 0.059(3) -0.015(4) -0.004(4) -0.030(5)
C26 0.101(4) 0.149(5) 0.063(3) 0.010(4) -0.017(4) -0.011(4)
C27 0.078(3) 0.104(4) 0.067(3) 0.007(3) -0.012(3) 0.000(3)
C28 0.053(3) 0.068(2) 0.062(2) -0.003(2) 0.000(2) -0.006(2)

loop_
_atom_type_symbol
_atom_type_description
_atom_type_scat_dispersion_real
_atom_type_scat_dispersion_imag
_atom_type_scat_source
C C 0.0181 0.0091 'International Tables Vol C Tables 4.2.6.8 and 6.1.1.4'
H H 0.0000 0.0000 'International Tables Vol C Tables 4.2.6.8 and 6.1.1.4'
N N 0.0311 0.0180 'International Tables Vol C Tables 4.2.6.8 and 6.1.1.4'

loop_
_geom_angle_atom_site_label_1
_geom_angle_atom_site_label_2
_geom_angle_atom_site_label_3
_geom_angle
C2 C1 C20 113.8(3)
C2 C1 C11 110.6(3)
C20 C1 C11 111.0(3)
C2 C1 H1 107.8(18)
C20 C1 H1 109.7(19)
C11 C1 H1 103(2)
C3 C2 C10 105.5(3)
C3 C2 C1 126.4(3)
C10 C2 C1 128.0(3)
C2 C3 N4 111.5(3)
C2 C3 H3 126(3)
N4 C3 H3 123(3)
C5 N4 C3 107.9(3)
C5 N4 C41 126.8(3)
C3 N4 C41 125.1(4)
N4 C41 H41A 115(4)
N4 C41 H41B 109(4)
H41A C41 H41B 93(5)
N4 C41 H41C 110(4)
H41A C41 H41C 98(5)
H41B C41 H41C 129(6)
N4 C5 C6 130.0(4)
N4 C5 C10 107.4(3)
C6 C5 C10 122.6(4)
C7 C6 C5 118.0(4)
C7 C6 H6 127(2)
C5 C6 H6 115(2)
C6 C7 C8 120.9(4)
C6 C7 H7 121(3)
C8 C7 H7 118(3)
C9 C8 C7 121.7(4)
C9 C8 H8 118(3)
C7 C8 H8 120(2)
C8 C9 C10 118.4(4)
C8 C9 H9 122(3)
C10 C9 H9 119(3)
C9 C10 C5 118.3(4)
C9 C10 C2 134.0(4)
C5 C10 C2 107.6(3)
C12 C11 C19 106.6(3)
C12 C11 C1 127.4(3)
C19 C11 C1 126.0(4)
C11 C12 N13 110.5(4)
C11 C12 H12 132(3)
N13 C12 H12 117(3)
C14 N13 C12 107.6(4)
C14 N13 C131 126.9(4)
C12 N13 C131 125.1(5)
N13 C131 H13A 104(4)
N13 C131 H13B 114(4)
H13A C131 H13B 106(5)
N13 C131 H13C 117(5)
H13A C131 H13C 108(6)
H13B C131 H13C 107(7)
N13 C14 C15 129.1(5)
N13 C14 C19 108.2(4)
C15 C14 C19 122.7(5)
C16 C15 C14 116.2(6)
C16 C15 H15 127(3)
C14 C15 H15 116(3)
C15 C16 C17 122.0(6)
C15 C16 H16 113(3)
C17 C16 H16 125(3)
C16 C17 C18 122.2(7)
C16 C17 H17 122(4)
C18 C17 H17 115(4)
C19 C18 C17 117.4(6)
C19 C18 H18 126(2)
C17 C18 H18 117(2)
C18 C19 C14 119.6(4)
C18 C19 C11 133.4(4)
C14 C19 C11 107.0(4)
C21 C20 C28 106.1(4)
C21 C20 C1 126.7(4)
C28 C20 C1 127.2(4)
C20 C21 N22 110.6(4)
C20 C21 H21 125(3)
N22 C21 H21 124(3)
C23 N22 C21 108.0(4)
C23 N22 C221 127.0(5)
C21 N22 C221 125.0(5)
N22 C221 H22A 109.5
N22 C221 H22B 109.5
H22A C221 H22B 109.5
N22 C221 H22C 109.5
H22A C221 H22C 109.5
H22B C221 H22C 109.5
N22 C23 C24 130.0(5)
N22 C23 C28 107.5(4)
C24 C23 C28 122.5(5)
C25 C24 C23 117.4(6)
C25 C24 H24 114(5)
C23 C24 H24 129(5)
C26 C25 C24 121.3(6)
C26 C25 H25 126(4)
C24 C25 H25 113(4)
C27 C26 C25 121.6(7)
C27 C26 H26 121(4)
C25 C26 H26 118(3)
C26 C27 C28 118.8(7)
C26 C27 H27 124(3)
C28 C27 H27 117(3)
C27 C28 C23 118.5(4)
C27 C28 C20 133.7(4)
C23 C28 C20 107.8(4)

loop_
_geom_bond_atom_site_label_1
_geom_bond_atom_site_label_2
_geom_bond_distance
C1 C2 1.510(5)
C1 C20 1.519(5)
C1 C11 1.524(5)
C1 H1 1.01(4)
C2 C3 1.356(5)
C2 C10 1.436(5)
C3 N4 1.380(5)
C3 H3 0.93(4)
N4 C5 1.376(5)
N4 C41 1.446(5)
C41 H41A 0.85(5)
C41 H41B 0.92(6)
C41 H41C 0.92(8)
C5 C6 1.388(5)
C5 C10 1.417(5)
C6 C7 1.366(6)
C6 H6 0.93(4)
C7 C8 1.409(7)
C7 H7 0.97(5)
C8 C9 1.379(6)
C8 H8 0.99(5)
C9 C10 1.413(6)
C9 H9 1.02(5)
C11 C12 1.358(6)
C11 C19 1.438(5)
C12 N13 1.391(5)
C12 H12 0.94(5)
N13 C14 1.382(6)
N13 C131 1.451(7)
C131 H13A 1.15(8)
C131 H13B 0.96(6)
C131 H13C 0.89(9)
C14 C15 1.398(6)
C14 C19 1.403(6)
C15 C16 1.364(10)
C15 H15 1.04(6)
C16 C17 1.382(11)
C16 H16 1.00(6)
C17 C18 1.383(8)
C17 H17 0.88(6)
C18 C19 1.385(7)
C18 H18 1.07(5)
C20 C21 1.358(6)
C20 C28 1.424(6)
C21 N22 1.385(6)
C21 H21 0.99(4)
N22 C23 1.370(6)
N22 C221 1.445(7)
C221 H22A 0.9600
C221 H22B 0.9600
C221 H22C 0.9600
C23 C24 1.389(7)
C23 C28 1.405(6)
C24 C25 1.386(10)
C24 H24 0.92(8)
C25 C26 1.380(11)
C25 H25 1.00(7)
C26 C27 1.381(7)
C26 H26 1.10(8)
C27 C28 1.406(7)
C27 H27 0.95(5)

loop_
_geom_torsion_atom_site_label_1
_geom_torsion_atom_site_label_2
_geom_torsion_atom_site_label_3
_geom_torsion_atom_site_label_4
_geom_torsion
C20 C1 C2 C3 120.9(4)
C11 C1 C2 C3 -4.8(6)
C20 C1 C2 C10 -62.3(5)
C11 C1 C2 C10 171.9(4)
C10 C2 C3 N4 -0.4(5)
C1 C2 C3 N4 177.0(4)
C2 C3 N4 C5 -0.5(5)
C2 C3 N4 C41 -176.7(5)
C3 N4 C5 C6 -178.6(4)
C41 N4 C5 C6 -2.5(7)
C3 N4 C5 C10 1.2(4)
C41 N4 C5 C10 177.3(5)
N4 C5 C6 C7 177.3(4)
C10 C5 C6 C7 -2.5(6)
C5 C6 C7 C8 2.0(7)
C6 C7 C8 C9 -0.5(8)
C7 C8 C9 C10 -0.6(7)
C8 C9 C10 C5 0.2(6)
C8 C9 C10 C2 -175.9(4)
N4 C5 C10 C9 -178.5(4)
C6 C5 C10 C9 1.3(6)
N4 C5 C10 C2 -1.4(4)
C6 C5 C10 C2 178.4(4)
C3 C2 C10 C9 177.5(5)
C1 C2 C10 C9 0.2(7)
C3 C2 C10 C5 1.1(4)
C1 C2 C10 C5 -176.2(4)
C2 C1 C11 C12 106.8(5)
C20 C1 C11 C12 -20.5(6)
C2 C1 C11 C19 -69.5(5)
C20 C1 C11 C19 163.2(4)
C19 C11 C12 N13 -0.8(5)
C1 C11 C12 N13 -177.7(4)
C11 C12 N13 C14 0.9(5)
C11 C12 N13 C131 174.7(5)
C12 N13 C14 C15 180.0(5)
C131 N13 C14 C15 6.3(8)
C12 N13 C14 C19 -0.7(5)
C131 N13 C14 C19 -174.3(5)
N13 C14 C15 C16 178.1(5)
C19 C14 C15 C16 -1.2(8)
C14 C15 C16 C17 1.0(10)
C15 C16 C17 C18 0.5(11)
C16 C17 C18 C19 -1.7(9)
C17 C18 C19 C14 1.5(7)
C17 C18 C19 C11 -178.1(5)
N13 C14 C19 C18 -179.5(4)
C15 C14 C19 C18 -0.1(7)
N13 C14 C19 C11 0.2(5)
C15 C14 C19 C11 179.6(5)
C12 C11 C19 C18 180.0(5)
C1 C11 C19 C18 -3.1(7)
C12 C11 C19 C14 0.3(4)
C1 C11 C19 C14 177.3(4)
C2 C1 C20 C21 -3.5(6)
C11 C1 C20 C21 122.0(5)
C2 C1 C20 C28 176.8(4)
C11 C1 C20 C28 -57.7(5)
C28 C20 C21 N22 0.1(5)
C1 C20 C21 N22 -179.7(4)
C20 C21 N22 C23 0.5(6)
C20 C21 N22 C221 -179.7(5)
C21 N22 C23 C24 179.0(5)
C221 N22 C23 C24 -0.8(9)
C21 N22 C23 C28 -0.8(5)
C221 N22 C23 C28 179.4(5)
N22 C23 C24 C25 -179.0(5)
C28 C23 C24 C25 0.8(8)
C23 C24 C25 C26 -2.0(9)
C24 C25 C26 C27 1.2(11)
C25 C26 C27 C28 0.8(10)
C26 C27 C28 C23 -1.9(8)
C26 C27 C28 C20 178.2(5)
N22 C23 C28 C27 -179.1(4)
C24 C23 C28 C27 1.1(7)
N22 C23 C28 C20 0.9(5)
C24 C23 C28 C20 -178.9(4)
C21 C20 C28 C27 179.3(5)
C1 C20 C28 C27 -0.9(8)
C21 C20 C28 C23 -0.6(5)
C1 C20 C28 C23 179.2(4)
